data_7151333
loop_
_publ_author_name
'Tillmann K\"opke'
'Maren Pink'
'Jeffrey M. Zaleski'

_publ_section_title
;
 Photochemical preparation of pyrrole ring-contracted chlorins by the
 Wolff rearrangement
;
_journal_issue 22
_journal_name_full 'Organic &amp;  Biomolecular Chemistry'
_journal_page_first 4059
_journal_paper_doi 10.1039/b612776m
_journal_volume 4
_journal_year 2006
_chemical_formula_moiety 'C45 H30 Cu N4 O2'
_chemical_formula_sum 'C45 H30 Cu N4 O2'
_chemical_formula_weight 722.27
_chemical_name_systematic
;
?
;
_space_group_IT_number 60
_symmetry_cell_setting orthorhombic
_symmetry_space_group_name_Hall '-P 2n 2ab'
_symmetry_space_group_name_H-M 'P b c n'
_atom_sites_solution_hydrogens geom
_atom_sites_solution_primary direct
_atom_sites_solution_secondary difmap
_audit_creation_method SHELXL-97
_cell_angle_alpha 90.00
_cell_angle_beta 90.00
_cell_angle_gamma 90.00
_cell_formula_units_Z 8
_cell_length_a 17.074(3)
_cell_length_b 14.209(2)
_cell_length_c 27.882(4)
_cell_measurement_reflns_used 4312
_cell_measurement_temperature 130(2)
_cell_measurement_theta_max 26.2
_cell_measurement_theta_min 2.4
_cell_volume 6764.3(18)
_computing_cell_refinement 'SAINT (Bruker, 2003)'
_computing_data_collection 'SMART (Bruker, 2001)'
_computing_data_reduction 'SAINT (Bruker, 2003)'
_computing_molecular_graphics 'SHELXTL (Bruker, 2003), XTEL (loc. libr.)'
_computing_publication_material 'SHELXTL (Bruker, 2003)'
_computing_structure_refinement 'SHELXL-97 (Sheldrick, 1997)'
_computing_structure_solution 'SIR-92 (Altomare, 1993)'
_diffrn_ambient_temperature 130(2)
_diffrn_detector 'CCD area detector'
_diffrn_detector_area_resol_mean 44.52
_diffrn_detector_type 'Bruker SMART 6000'
_diffrn_measured_fraction_theta_full 0.987
_diffrn_measured_fraction_theta_max 0.987
_diffrn_measurement_details '0.30 degree frames measured for 60 seconds each'
_diffrn_measurement_device 'three-circle goniometer with fixed chi'
_diffrn_measurement_device_type 'Bruker Platform goniometer'
_diffrn_measurement_method \w-scans
_diffrn_radiation_monochromator graphite
_diffrn_radiation_source 'fine-focus sealed tube'
_diffrn_radiation_type MoK\a
_diffrn_radiation_wavelength 0.71073
_diffrn_reflns_av_R_equivalents 0.1183
_diffrn_reflns_av_sigmaI/netI 0.0551
_diffrn_reflns_limit_h_max 21
_diffrn_reflns_limit_h_min -21
_diffrn_reflns_limit_k_max 17
_diffrn_reflns_limit_k_min -17
_diffrn_reflns_limit_l_max 34
_diffrn_reflns_limit_l_min -34
_diffrn_reflns_number 72376
_diffrn_reflns_theta_full 26.43
_diffrn_reflns_theta_max 26.43
_diffrn_reflns_theta_min 2.00
_exptl_absorpt_coefficient_mu 0.693
_exptl_absorpt_correction_T_max 0.9339
_exptl_absorpt_correction_T_min 0.9032
_exptl_absorpt_correction_type multi-scan
_exptl_absorpt_process_details 'SADABS, R. Blessing; 1995'
_exptl_crystal_colour 'dark blue'
_exptl_crystal_density_diffrn 1.418
_exptl_crystal_density_method 'not measured'
_exptl_crystal_description block
_exptl_crystal_F_000 2984
_exptl_crystal_size_max 0.15
_exptl_crystal_size_mid 0.11
_exptl_crystal_size_min 0.10
_refine_diff_density_max 0.306
_refine_diff_density_min -0.572
_refine_diff_density_rms 0.070
_refine_ls_extinction_method none
_refine_ls_goodness_of_fit_ref 1.047
_refine_ls_hydrogen_treatment riding
_refine_ls_matrix_type full
_refine_ls_number_parameters 470
_refine_ls_number_reflns 6870
_refine_ls_number_restraints 0
_refine_ls_restrained_S_all 1.047
_refine_ls_R_factor_all 0.0926
_refine_ls_R_factor_gt 0.0522
_refine_ls_shift/su_max 0.000
_refine_ls_shift/su_mean 0.000
_refine_ls_structure_factor_coef Fsqd
_refine_ls_weighting_details 'calc w=1/[\s^2^(Fo^2^)+(0.0200P)^2^+16.1074P] where P=(Fo^2^+2Fc^2^)/3'
_refine_ls_weighting_scheme calc
_refine_ls_wR_factor_gt 0.1065
_refine_ls_wR_factor_ref 0.1234
_reflns_number_gt 4587
_reflns_number_total 6870
_reflns_threshold_expression >2sigma(I)
_cod_data_source_file b612776m.txt
_cod_data_source_block 05155
_cod_depositor_comments
;
The following automatic conversions were performed:
'_symmetry_cell_setting' value 'Orthorhombic' changed to 'orthorhombic'
according to '/home/saulius/struct/CIF-dictionaries/cif_core.dic'
dictionary named 'cif_core.dic' version 2.4.1 from 2010-06-29.

Automatic conversion script
Id: cif_fix_enum 1527 2010-12-29 10:47:43Z saulius 
;
_cod_original_cell_volume 6764.3(19)
_cod_original_sg_symbol_H-M Pbcn
_cod_database_code 7151333

loop_
_symmetry_equiv_pos_as_xyz
'x, y, z'
'-x+1/2, -y+1/2, z+1/2'
'x+1/2, -y+1/2, -z'
'-x, y, -z+1/2'
'-x, -y, -z'
'x-1/2, y-1/2, -z-1/2'
'-x-1/2, y-1/2, z'
'x, -y, z-1/2'

loop_
_atom_site_label
_atom_site_type_symbol
_atom_site_fract_x
_atom_site_fract_y
_atom_site_fract_z
_atom_site_U_iso_or_equiv
_atom_site_adp_type
_atom_site_occupancy
_atom_site_symmetry_multiplicity
_atom_site_calc_flag
_atom_site_refinement_flags
_atom_site_disorder_assembly
_atom_site_disorder_group
Cu1 Cu 0.88167(2) 0.20242(3) 0.203495(15) 0.02861(12) Uani 1 1 d . . .
N1 N 0.88705(16) 0.0758(2) 0.23464(10) 0.0293(7) Uani 1 1 d . . .
N2 N 0.86227(16) 0.1512(2) 0.14076(10) 0.0292(7) Uani 1 1 d . . .
N3 N 0.87180(16) 0.3350(2) 0.18018(10) 0.0280(6) Uani 1 1 d . . .
N4 N 0.90278(17) 0.2539(2) 0.26460(11) 0.0315(7) Uani 1 1 d . . .
C1 C 0.90133(19) 0.0531(3) 0.28135(13) 0.0310(8) Uani 1 1 d . . .
C2 C 0.9101(2) -0.0471(3) 0.28625(13) 0.0354(9) Uani 1 1 d . . .
H2A H 0.9203 -0.0803 0.3152 0.043 Uiso 1 1 calc R . .
C3 C 0.9011(2) -0.0852(3) 0.24259(13) 0.0331(9) Uani 1 1 d . . .
H3A H 0.9040 -0.1501 0.2348 0.040 Uiso 1 1 calc R . .
C4 C 0.88613(19) -0.0090(3) 0.20974(13) 0.0304(8) Uani 1 1 d . . .
C5 C 0.87305(19) -0.0188(3) 0.16077(12) 0.0293(8) Uani 1 1 d . . .
C6 C 0.85694(19) 0.0575(3) 0.12918(13) 0.0291(8) Uani 1 1 d . . .
C7 C 0.8372(2) 0.0475(3) 0.07976(13) 0.0328(8) Uani 1 1 d . . .
H7A H 0.8277 -0.0100 0.0633 0.039 Uiso 1 1 calc R . .
C8 C 0.8344(2) 0.1352(3) 0.06065(13) 0.0343(9) Uani 1 1 d . . .
H8A H 0.8238 0.1507 0.0281 0.041 Uiso 1 1 calc R . .
C9 C 0.85032(19) 0.1997(3) 0.09842(12) 0.0302(8) Uani 1 1 d . . .
C10 C 0.85505(19) 0.2990(3) 0.09415(12) 0.0296(8) Uani 1 1 d . . .
C11 C 0.86332(19) 0.3615(3) 0.13222(13) 0.0298(8) Uani 1 1 d . . .
C12 C 0.8572(2) 0.4616(3) 0.12923(13) 0.0327(8) Uani 1 1 d . . .
H12A H 0.8512 0.4975 0.1007 0.039 Uiso 1 1 calc R . .
C13 C 0.8613(2) 0.4959(3) 0.17442(13) 0.0336(9) Uani 1 1 d . . .
H13A H 0.8582 0.5602 0.1835 0.040 Uiso 1 1 calc R . .
C14 C 0.87118(19) 0.4176(3) 0.20609(13) 0.0305(8) Uani 1 1 d . . .
C15 C 0.88241(19) 0.4243(3) 0.25662(12) 0.0288(8) Uani 1 1 d . . .
C16 C 0.8994(2) 0.3443(3) 0.28210(13) 0.0327(9) Uani 1 1 d . . .
C17 C 0.9149(2) 0.3127(3) 0.33375(13) 0.0347(9) Uani 1 1 d . . .
H17A H 0.9690 0.3290 0.3447 0.042 Uiso 1 1 calc R . .
C18 C 0.91123(19) 0.2147(3) 0.30930(12) 0.0313(8) Uani 1 1 d . . .
C19 C 0.90826(19) 0.1199(3) 0.31988(13) 0.0296(8) Uani 1 1 d . . .
O20 O 0.88931(15) 0.3436(2) 0.41440(9) 0.0402(7) Uani 1 1 d . . .
C20 C 0.8546(2) 0.3327(3) 0.37139(14) 0.0353(9) Uani 1 1 d . . .
O21 O 0.78539(15) 0.3366(2) 0.36502(10) 0.0483(8) Uani 1 1 d . . .
C21 C 0.8373(3) 0.3510(3) 0.45523(15) 0.0519(12) Uani 1 1 d . . .
H21A H 0.8676 0.3444 0.4849 0.078 Uiso 1 1 calc R . .
H21B H 0.7978 0.3011 0.4536 0.078 Uiso 1 1 calc R . .
H21C H 0.8113 0.4125 0.4548 0.078 Uiso 1 1 calc R . .
C22 C 0.8802(2) -0.1133(2) 0.13818(12) 0.0271(7) Uani 1 1 d . . .
C23 C 0.8295(2) -0.1877(3) 0.14882(14) 0.0337(9) Uani 1 1 d . . .
H23A H 0.7893 -0.1792 0.1720 0.040 Uiso 1 1 calc R . .
C24 C 0.8372(2) -0.2737(3) 0.12599(14) 0.0385(10) Uani 1 1 d . . .
H24A H 0.8017 -0.3233 0.1330 0.046 Uiso 1 1 calc R . .
C25 C 0.8968(2) -0.2879(3) 0.09279(14) 0.0376(9) Uani 1 1 d . . .
H25A H 0.9023 -0.3472 0.0774 0.045 Uiso 1 1 calc R . .
C26 C 0.9481(2) -0.2154(3) 0.08228(14) 0.0352(9) Uani 1 1 d . . .
H26A H 0.9889 -0.2247 0.0596 0.042 Uiso 1 1 calc R . .
C27 C 0.9399(2) -0.1290(3) 0.10487(13) 0.0317(8) Uani 1 1 d . . .
H27A H 0.9755 -0.0796 0.0976 0.038 Uiso 1 1 calc R . .
C28 C 0.8524(2) 0.3376(3) 0.04432(13) 0.0329(8) Uani 1 1 d . . .
C29 C 0.7838(2) 0.3368(3) 0.01733(14) 0.0393(9) Uani 1 1 d . . .
H29A H 0.7364 0.3151 0.0313 0.047 Uiso 1 1 calc R . .
C30 C 0.7843(3) 0.3674(3) -0.02994(15) 0.0469(11) Uani 1 1 d . . .
H30A H 0.7375 0.3648 -0.0484 0.056 Uiso 1 1 calc R . .
C31 C 0.8522(3) 0.4017(3) -0.05039(15) 0.0521(12) Uani 1 1 d . . .
H31A H 0.8522 0.4224 -0.0828 0.063 Uiso 1 1 calc R . .
C32 C 0.9203(3) 0.4058(3) -0.02346(15) 0.0509(12) Uani 1 1 d . . .
H32A H 0.9670 0.4303 -0.0373 0.061 Uiso 1 1 calc R . .
C33 C 0.9205(2) 0.3742(3) 0.02373(14) 0.0421(10) Uani 1 1 d . . .
H33A H 0.9672 0.3776 0.0421 0.050 Uiso 1 1 calc R . .
C34 C 0.8765(2) 0.5168(3) 0.28096(12) 0.0304(8) Uani 1 1 d . . .
C35 C 0.8088(2) 0.5702(3) 0.27780(17) 0.0478(11) Uani 1 1 d . . .
H35A H 0.7653 0.5466 0.2603 0.057 Uiso 1 1 calc R . .
C36 C 0.8034(2) 0.6572(3) 0.29974(17) 0.0520(11) Uani 1 1 d . . .
H36A H 0.7562 0.6924 0.2973 0.062 Uiso 1 1 calc R . .
C37 C 0.8664(3) 0.6936(3) 0.32531(14) 0.0463(10) Uani 1 1 d . . .
H37A H 0.8630 0.7533 0.3405 0.056 Uiso 1 1 calc R . .
C38 C 0.9338(3) 0.6408(4) 0.32808(17) 0.0594(14) Uani 1 1 d . . .
H38A H 0.9777 0.6649 0.3451 0.071 Uiso 1 1 calc R . .
C39 C 0.9388(2) 0.5532(4) 0.30649(16) 0.0555(13) Uani 1 1 d . . .
H39A H 0.9857 0.5177 0.3093 0.067 Uiso 1 1 calc R . .
C40 C 0.9100(2) 0.0883(3) 0.37074(13) 0.0324(9) Uani 1 1 d . . .
C41 C 0.9582(2) 0.1329(3) 0.40395(13) 0.0368(9) Uani 1 1 d . . .
H41A H 0.9904 0.1836 0.3938 0.044 Uiso 1 1 calc R . .
C42 C 0.9600(2) 0.1049(3) 0.45169(14) 0.0449(11) Uani 1 1 d . . .
H42A H 0.9919 0.1376 0.4741 0.054 Uiso 1 1 calc R . .
C43 C 0.9150(2) 0.0291(4) 0.46631(15) 0.0498(12) Uani 1 1 d . . .
H43A H 0.9177 0.0079 0.4986 0.060 Uiso 1 1 calc R . .
C44 C 0.8660(2) -0.0159(3) 0.43399(15) 0.0487(12) Uani 1 1 d . . .
H44A H 0.8349 -0.0676 0.4442 0.058 Uiso 1 1 calc R . .
C45 C 0.8623(2) 0.0144(3) 0.38677(14) 0.0372(9) Uani 1 1 d . . .
H45A H 0.8271 -0.0152 0.3651 0.045 Uiso 1 1 calc R . .

loop_
_atom_site_aniso_label
_atom_site_aniso_U_11
_atom_site_aniso_U_22
_atom_site_aniso_U_33
_atom_site_aniso_U_23
_atom_site_aniso_U_13
_atom_site_aniso_U_12
Cu1 0.0229(2) 0.0409(3) 0.0220(2) 0.0064(2) 0.00007(17) 0.00256(19)
N1 0.0211(14) 0.0434(18) 0.0233(15) 0.0040(13) 0.0012(12) 0.0046(13)
N2 0.0244(15) 0.0391(18) 0.0241(16) 0.0045(13) 0.0015(12) 0.0049(13)
N3 0.0242(15) 0.0365(17) 0.0233(15) 0.0024(13) -0.0003(12) -0.0006(13)
N4 0.0269(15) 0.0385(18) 0.0290(17) 0.0082(14) -0.0014(12) 0.0011(13)
C1 0.0218(17) 0.044(2) 0.0274(19) 0.0089(17) 0.0031(14) 0.0076(15)
C2 0.0300(18) 0.047(2) 0.030(2) 0.0097(17) 0.0044(15) 0.0081(17)
C3 0.0309(19) 0.038(2) 0.030(2) 0.0063(17) 0.0004(15) 0.0062(16)
C4 0.0214(16) 0.041(2) 0.029(2) 0.0039(16) 0.0021(15) 0.0049(15)
C5 0.0210(16) 0.040(2) 0.0264(19) 0.0059(16) 0.0023(14) 0.0027(15)
C6 0.0209(17) 0.040(2) 0.0268(19) 0.0027(16) 0.0043(14) 0.0039(15)
C7 0.0301(19) 0.042(2) 0.027(2) -0.0008(17) 0.0013(15) 0.0069(16)
C8 0.036(2) 0.044(2) 0.0232(19) 0.0029(17) 0.0016(15) 0.0123(17)
C9 0.0247(16) 0.041(2) 0.0252(18) 0.0020(17) 0.0011(14) 0.0081(16)
C10 0.0206(16) 0.042(2) 0.0261(18) 0.0050(17) 0.0008(13) 0.0061(16)
C11 0.0234(17) 0.042(2) 0.0237(19) 0.0071(16) -0.0019(14) -0.0022(15)
C12 0.0313(19) 0.037(2) 0.030(2) 0.0123(17) -0.0046(16) -0.0056(16)
C13 0.0309(19) 0.036(2) 0.034(2) 0.0063(17) -0.0069(16) -0.0064(16)
C14 0.0223(17) 0.037(2) 0.033(2) 0.0076(17) -0.0010(15) -0.0037(15)
C15 0.0200(16) 0.038(2) 0.0285(19) 0.0025(16) -0.0016(15) -0.0006(15)
C16 0.0232(18) 0.050(2) 0.0246(19) 0.0021(17) -0.0009(14) -0.0010(16)
C17 0.0249(18) 0.050(3) 0.029(2) -0.0002(18) -0.0029(15) 0.0006(17)
C18 0.0227(16) 0.048(2) 0.0233(19) 0.0047(16) 0.0003(13) 0.0035(16)
C19 0.0216(16) 0.043(2) 0.0242(19) 0.0037(16) 0.0027(14) 0.0093(15)
O20 0.0395(15) 0.0554(18) 0.0257(14) -0.0017(12) -0.0015(12) 0.0035(13)
C20 0.031(2) 0.045(2) 0.030(2) 0.0016(17) -0.0012(16) -0.0005(17)
O21 0.0278(14) 0.074(2) 0.0430(18) -0.0086(15) 0.0007(12) -0.0022(14)
C21 0.058(3) 0.064(3) 0.034(2) -0.005(2) 0.009(2) 0.003(2)
C22 0.0268(17) 0.0304(19) 0.0241(18) 0.0054(14) -0.0053(15) 0.0026(15)
C23 0.0246(17) 0.043(2) 0.033(2) 0.0104(18) -0.0040(15) -0.0014(16)
C24 0.031(2) 0.043(2) 0.042(2) 0.0105(18) -0.0096(17) -0.0036(17)
C25 0.041(2) 0.035(2) 0.037(2) 0.0036(18) -0.0089(17) 0.0019(18)
C26 0.037(2) 0.035(2) 0.034(2) 0.0030(17) 0.0019(16) 0.0058(17)
C27 0.0318(19) 0.033(2) 0.031(2) 0.0088(16) 0.0022(16) 0.0033(16)
C28 0.0343(19) 0.035(2) 0.029(2) 0.0056(16) 0.0012(16) 0.0092(16)
C29 0.040(2) 0.044(2) 0.034(2) 0.0057(18) -0.0101(17) 0.0047(18)
C30 0.065(3) 0.039(2) 0.037(2) 0.0031(19) -0.016(2) 0.010(2)
C31 0.082(3) 0.048(3) 0.027(2) 0.0076(19) 0.002(2) 0.021(2)
C32 0.059(3) 0.057(3) 0.037(3) 0.015(2) 0.017(2) 0.013(2)
C33 0.038(2) 0.055(3) 0.034(2) 0.013(2) 0.0039(18) 0.0095(19)
C34 0.0270(18) 0.039(2) 0.0249(18) 0.0026(15) 0.0004(15) -0.0017(16)
C35 0.034(2) 0.045(3) 0.064(3) -0.006(2) -0.011(2) -0.0031(19)
C36 0.038(2) 0.049(3) 0.069(3) -0.001(2) -0.006(2) 0.0033(19)
C37 0.054(3) 0.049(3) 0.036(2) -0.007(2) 0.0011(19) -0.002(2)
C38 0.039(2) 0.087(4) 0.052(3) -0.036(3) -0.010(2) 0.001(2)
C39 0.027(2) 0.092(4) 0.047(3) -0.036(3) -0.0058(18) 0.011(2)
C40 0.0232(17) 0.048(2) 0.026(2) 0.0085(17) 0.0046(14) 0.0145(16)
C41 0.0300(19) 0.054(3) 0.026(2) 0.0065(18) 0.0035(15) 0.0158(18)
C42 0.034(2) 0.072(3) 0.029(2) 0.002(2) -0.0015(17) 0.020(2)
C43 0.037(2) 0.085(4) 0.028(2) 0.019(2) 0.0069(18) 0.019(2)
C44 0.036(2) 0.069(3) 0.041(2) 0.026(2) 0.0160(19) 0.015(2)
C45 0.0298(19) 0.051(3) 0.030(2) 0.0088(18) 0.0051(16) 0.0126(17)

loop_
_atom_type_symbol
_atom_type_description
_atom_type_scat_dispersion_real
_atom_type_scat_dispersion_imag
_atom_type_scat_source
C C 0.0033 0.0016 'International Tables Vol C Tables 4.2.6.8 and 6.1.1.4'
H H 0.0000 0.0000 'International Tables Vol C Tables 4.2.6.8 and 6.1.1.4'
N N 0.0061 0.0033 'International Tables Vol C Tables 4.2.6.8 and 6.1.1.4'
O O 0.0106 0.0060 'International Tables Vol C Tables 4.2.6.8 and 6.1.1.4'
Cu Cu 0.3201 1.2651 'International Tables Vol C Tables 4.2.6.8 and 6.1.1.4'

loop_
_geom_angle_atom_site_label_1
_geom_angle_atom_site_label_2
_geom_angle_atom_site_label_3
_geom_angle
_geom_angle_site_symmetry_1
_geom_angle_site_symmetry_3
_geom_angle_publ_flag
N4 Cu1 N2 178.74(13) . . ?
N4 Cu1 N1 87.01(13) . . ?
N2 Cu1 N1 93.60(12) . . ?
N4 Cu1 N3 86.82(12) . . ?
N2 Cu1 N3 92.64(12) . . ?
N1 Cu1 N3 172.93(12) . . ?
C1 N1 C4 105.9(3) . . ?
C1 N1 Cu1 129.5(3) . . ?
C4 N1 Cu1 124.2(2) . . ?
C6 N2 C9 105.8(3) . . ?
C6 N2 Cu1 126.3(2) . . ?
C9 N2 Cu1 127.9(3) . . ?
C14 N3 C11 105.7(3) . . ?
C14 N3 Cu1 129.2(2) . . ?
C11 N3 Cu1 125.0(2) . . ?
C18 N4 C16 93.5(3) . . ?
C18 N4 Cu1 133.0(3) . . ?
C16 N4 Cu1 132.3(2) . . ?
N1 C1 C19 124.9(3) . . ?
N1 C1 C2 110.1(3) . . ?
C19 C1 C2 125.0(3) . . ?
C3 C2 C1 107.5(3) . . ?
C3 C2 H2A 126.2 . . ?
C1 C2 H2A 126.2 . . ?
C2 C3 C4 107.2(3) . . ?
C2 C3 H3A 126.4 . . ?
C4 C3 H3A 126.4 . . ?
C5 C4 N1 125.3(3) . . ?
C5 C4 C3 125.3(4) . . ?
N1 C4 C3 109.4(3) . . ?
C4 C5 C6 124.2(3) . . ?
C4 C5 C22 119.5(3) . . ?
C6 C5 C22 116.2(3) . . ?
N2 C6 C5 125.5(3) . . ?
N2 C6 C7 109.9(3) . . ?
C5 C6 C7 124.5(3) . . ?
C8 C7 C6 107.2(3) . . ?
C8 C7 H7A 126.4 . . ?
C6 C7 H7A 126.4 . . ?
C7 C8 C9 107.1(3) . . ?
C7 C8 H8A 126.4 . . ?
C9 C8 H8A 126.4 . . ?
N2 C9 C10 124.0(3) . . ?
N2 C9 C8 109.9(3) . . ?
C10 C9 C8 126.1(3) . . ?
C11 C10 C9 125.2(3) . . ?
C11 C10 C28 118.6(3) . . ?
C9 C10 C28 116.2(3) . . ?
C10 C11 N3 124.6(3) . . ?
C10 C11 C12 125.7(3) . . ?
N3 C11 C12 109.4(3) . . ?
C13 C12 C11 107.5(3) . . ?
C13 C12 H12A 126.3 . . ?
C11 C12 H12A 126.3 . . ?
C12 C13 C14 107.5(3) . . ?
C12 C13 H13A 126.3 . . ?
C14 C13 H13A 126.3 . . ?
N3 C14 C15 125.0(3) . . ?
N3 C14 C13 109.9(3) . . ?
C15 C14 C13 125.0(3) . . ?
C16 C15 C14 119.0(3) . . ?
C16 C15 C34 120.8(3) . . ?
C14 C15 C34 120.2(3) . . ?
C15 C16 N4 126.8(3) . . ?
C15 C16 C17 140.0(4) . . ?
N4 C16 C17 93.0(3) . . ?
C15 C16 C18 168.6(3) . . ?
N4 C16 C18 43.2(2) . . ?
C17 C16 C18 50.0(2) . . ?
C20 C17 C16 118.9(3) . . ?
C20 C17 C18 116.7(3) . . ?
C16 C17 C18 81.0(3) . . ?
C20 C17 H17A 112.3 . . ?
C16 C17 H17A 112.3 . . ?
C18 C17 H17A 112.3 . . ?
N4 C18 C19 125.9(3) . . ?
N4 C18 C17 92.2(3) . . ?
C19 C18 C17 141.6(3) . . ?
N4 C18 C16 43.3(2) . . ?
C19 C18 C16 167.2(3) . . ?
C17 C18 C16 49.1(2) . . ?
C18 C19 C1 119.2(3) . . ?
C18 C19 C40 119.9(3) . . ?
C1 C19 C40 120.9(3) . . ?
C20 O20 C21 116.0(3) . . ?
O21 C20 O20 124.2(4) . . ?
O21 C20 C17 125.7(4) . . ?
O20 C20 C17 110.0(3) . . ?
O20 C21 H21A 109.5 . . ?
O20 C21 H21B 109.5 . . ?
H21A C21 H21B 109.5 . . ?
O20 C21 H21C 109.5 . . ?
H21A C21 H21C 109.5 . . ?
H21B C21 H21C 109.5 . . ?
C27 C22 C23 118.2(3) . . ?
C27 C22 C5 119.0(3) . . ?
C23 C22 C5 122.8(3) . . ?
C24 C23 C22 120.8(4) . . ?
C24 C23 H23A 119.6 . . ?
C22 C23 H23A 119.6 . . ?
C23 C24 C25 120.2(4) . . ?
C23 C24 H24A 119.9 . . ?
C25 C24 H24A 119.9 . . ?
C26 C25 C24 119.8(4) . . ?
C26 C25 H25A 120.1 . . ?
C24 C25 H25A 120.1 . . ?
C25 C26 C27 120.0(4) . . ?
C25 C26 H26A 120.0 . . ?
C27 C26 H26A 120.0 . . ?
C26 C27 C22 121.1(3) . . ?
C26 C27 H27A 119.4 . . ?
C22 C27 H27A 119.4 . . ?
C29 C28 C33 118.7(3) . . ?
C29 C28 C10 121.7(3) . . ?
C33 C28 C10 119.6(3) . . ?
C30 C29 C28 120.4(4) . . ?
C30 C29 H29A 119.8 . . ?
C28 C29 H29A 119.8 . . ?
C31 C30 C29 120.5(4) . . ?
C31 C30 H30A 119.7 . . ?
C29 C30 H30A 119.7 . . ?
C30 C31 C32 119.8(4) . . ?
C30 C31 H31A 120.1 . . ?
C32 C31 H31A 120.1 . . ?
C31 C32 C33 120.0(4) . . ?
C31 C32 H32A 120.0 . . ?
C33 C32 H32A 120.0 . . ?
C32 C33 C28 120.5(4) . . ?
C32 C33 H33A 119.7 . . ?
C28 C33 H33A 119.7 . . ?
C39 C34 C35 118.1(4) . . ?
C39 C34 C15 121.0(3) . . ?
C35 C34 C15 120.9(3) . . ?
C36 C35 C34 121.1(4) . . ?
C36 C35 H35A 119.4 . . ?
C34 C35 H35A 119.4 . . ?
C35 C36 C37 120.5(4) . . ?
C35 C36 H36A 119.8 . . ?
C37 C36 H36A 119.8 . . ?
C38 C37 C36 118.3(4) . . ?
C38 C37 H37A 120.8 . . ?
C36 C37 H37A 120.8 . . ?
C37 C38 C39 121.1(4) . . ?
C37 C38 H38A 119.5 . . ?
C39 C38 H38A 119.5 . . ?
C34 C39 C38 120.9(4) . . ?
C34 C39 H39A 119.5 . . ?
C38 C39 H39A 119.5 . . ?
C41 C40 C45 118.2(3) . . ?
C41 C40 C19 120.6(3) . . ?
C45 C40 C19 121.2(4) . . ?
C42 C41 C40 121.4(4) . . ?
C42 C41 H41A 119.3 . . ?
C40 C41 H41A 119.3 . . ?
C43 C42 C41 119.5(4) . . ?
C43 C42 H42A 120.3 . . ?
C41 C42 H42A 120.3 . . ?
C42 C43 C44 120.2(4) . . ?
C42 C43 H43A 119.9 . . ?
C44 C43 H43A 119.9 . . ?
C43 C44 C45 120.1(4) . . ?
C43 C44 H44A 120.0 . . ?
C45 C44 H44A 120.0 . . ?
C44 C45 C40 120.6(4) . . ?
C44 C45 H45A 119.7 . . ?
C40 C45 H45A 119.7 . . ?

loop_
_geom_bond_atom_site_label_1
_geom_bond_atom_site_label_2
_geom_bond_distance
_geom_bond_site_symmetry_2
_geom_bond_publ_flag
Cu1 N4 1.889(3) . ?
Cu1 N2 1.923(3) . ?
Cu1 N1 2.000(3) . ?
Cu1 N3 2.000(3) . ?
N1 C1 1.364(4) . ?
N1 C4 1.391(5) . ?
N2 C6 1.373(5) . ?
N2 C9 1.382(4) . ?
N3 C14 1.378(5) . ?
N3 C11 1.397(4) . ?
N4 C18 1.373(4) . ?
N4 C16 1.375(5) . ?
C1 C19 1.439(5) . ?
C1 C2 1.439(5) . ?
C2 C3 1.341(5) . ?
C2 H2A 0.9500 . ?
C3 C4 1.440(5) . ?
C3 H3A 0.9500 . ?
C4 C5 1.390(5) . ?
C5 C6 1.424(5) . ?
C5 C22 1.489(5) . ?
C6 C7 1.426(5) . ?
C7 C8 1.357(5) . ?
C7 H7A 0.9500 . ?
C8 C9 1.422(5) . ?
C8 H8A 0.9500 . ?
C9 C10 1.419(5) . ?
C10 C11 1.392(5) . ?
C10 C28 1.494(5) . ?
C11 C12 1.427(5) . ?
C12 C13 1.353(5) . ?
C12 H12A 0.9500 . ?
C13 C14 1.431(5) . ?
C13 H13A 0.9500 . ?
C14 C15 1.425(5) . ?
C15 C16 1.371(5) . ?
C15 C34 1.483(5) . ?
C16 C17 1.532(5) . ?
C16 C18 2.002(6) . ?
C17 C20 1.498(5) . ?
C17 C18 1.552(5) . ?
C17 H17A 1.0000 . ?
C18 C19 1.379(5) . ?
C19 C40 1.488(5) . ?
O20 C20 1.347(4) . ?
O20 C21 1.448(5) . ?
C20 O21 1.196(4) . ?
C21 H21A 0.9800 . ?
C21 H21B 0.9800 . ?
C21 H21C 0.9800 . ?
C22 C27 1.397(5) . ?
C22 C23 1.398(5) . ?
C23 C24 1.384(6) . ?
C23 H23A 0.9500 . ?
C24 C25 1.390(5) . ?
C24 H24A 0.9500 . ?
C25 C26 1.383(5) . ?
C25 H25A 0.9500 . ?
C26 C27 1.387(5) . ?
C26 H26A 0.9500 . ?
C27 H27A 0.9500 . ?
C28 C29 1.392(5) . ?
C28 C33 1.397(5) . ?
C29 C30 1.388(5) . ?
C29 H29A 0.9500 . ?
C30 C31 1.381(6) . ?
C30 H30A 0.9500 . ?
C31 C32 1.386(6) . ?
C31 H31A 0.9500 . ?
C32 C33 1.390(6) . ?
C32 H32A 0.9500 . ?
C33 H33A 0.9500 . ?
C34 C39 1.381(5) . ?
C34 C35 1.386(5) . ?
C35 C36 1.383(6) . ?
C35 H35A 0.9500 . ?
C36 C37 1.391(6) . ?
C36 H36A 0.9500 . ?
C37 C38 1.376(6) . ?
C37 H37A 0.9500 . ?
C38 C39 1.386(6) . ?
C38 H38A 0.9500 . ?
C39 H39A 0.9500 . ?
C40 C41 1.391(5) . ?
C40 C45 1.402(5) . ?
C41 C42 1.390(5) . ?
C41 H41A 0.9500 . ?
C42 C43 1.384(6) . ?
C42 H42A 0.9500 . ?
C43 C44 1.386(6) . ?
C43 H43A 0.9500 . ?
C44 C45 1.386(5) . ?
C44 H44A 0.9500 . ?
C45 H45A 0.9500 . ?

loop_
_geom_torsion_atom_site_label_1
_geom_torsion_atom_site_label_2
_geom_torsion_atom_site_label_3
_geom_torsion_atom_site_label_4
_geom_torsion
_geom_torsion_site_symmetry_1
_geom_torsion_site_symmetry_2
_geom_torsion_site_symmetry_3
_geom_torsion_site_symmetry_4
_geom_torsion_publ_flag
N4 Cu1 N1 C1 -0.3(3) . . . . ?
N2 Cu1 N1 C1 178.6(3) . . . . ?
N3 Cu1 N1 C1 -29.5(11) . . . . ?
N4 Cu1 N1 C4 -171.7(3) . . . . ?
N2 Cu1 N1 C4 7.2(3) . . . . ?
N3 Cu1 N1 C4 159.1(8) . . . . ?
N4 Cu1 N2 C6 118(6) . . . . ?
N1 Cu1 N2 C6 -0.5(3) . . . . ?
N3 Cu1 N2 C6 -177.2(3) . . . . ?
N4 Cu1 N2 C9 -62(6) . . . . ?
N1 Cu1 N2 C9 179.0(3) . . . . ?
N3 Cu1 N2 C9 2.3(3) . . . . ?
N4 Cu1 N3 C14 -8.0(3) . . . . ?
N2 Cu1 N3 C14 173.2(3) . . . . ?
N1 Cu1 N3 C14 21.3(11) . . . . ?
N4 Cu1 N3 C11 172.6(3) . . . . ?
N2 Cu1 N3 C11 -6.3(3) . . . . ?
N1 Cu1 N3 C11 -158.2(8) . . . . ?
N2 Cu1 N4 C18 -123(6) . . . . ?
N1 Cu1 N4 C18 -4.1(3) . . . . ?
N3 Cu1 N4 C18 172.4(3) . . . . ?
N2 Cu1 N4 C16 73(6) . . . . ?
N1 Cu1 N4 C16 -168.5(3) . . . . ?
N3 Cu1 N4 C16 8.1(3) . . . . ?
C4 N1 C1 C19 179.1(3) . . . . ?
Cu1 N1 C1 C19 6.5(5) . . . . ?
C4 N1 C1 C2 0.3(4) . . . . ?
Cu1 N1 C1 C2 -172.3(2) . . . . ?
N1 C1 C2 C3 0.0(4) . . . . ?
C19 C1 C2 C3 -178.8(3) . . . . ?
C1 C2 C3 C4 -0.3(4) . . . . ?
C1 N1 C4 C5 179.6(3) . . . . ?
Cu1 N1 C4 C5 -7.3(5) . . . . ?
C1 N1 C4 C3 -0.5(4) . . . . ?
Cu1 N1 C4 C3 172.6(2) . . . . ?
C2 C3 C4 C5 -179.6(3) . . . . ?
C2 C3 C4 N1 0.5(4) . . . . ?
N1 C4 C5 C6 -1.4(6) . . . . ?
C3 C4 C5 C6 178.8(3) . . . . ?
N1 C4 C5 C22 175.0(3) . . . . ?
C3 C4 C5 C22 -4.8(5) . . . . ?
C9 N2 C6 C5 173.4(3) . . . . ?
Cu1 N2 C6 C5 -7.0(5) . . . . ?
C9 N2 C6 C7 -3.3(4) . . . . ?
Cu1 N2 C6 C7 176.3(2) . . . . ?
C4 C5 C6 N2 9.2(5) . . . . ?
C22 C5 C6 N2 -167.3(3) . . . . ?
C4 C5 C6 C7 -174.6(3) . . . . ?
C22 C5 C6 C7 8.8(5) . . . . ?
N2 C6 C7 C8 3.1(4) . . . . ?
C5 C6 C7 C8 -173.6(3) . . . . ?
C6 C7 C8 C9 -1.6(4) . . . . ?
C6 N2 C9 C10 -176.6(3) . . . . ?
Cu1 N2 C9 C10 3.8(5) . . . . ?
C6 N2 C9 C8 2.3(4) . . . . ?
Cu1 N2 C9 C8 -177.3(2) . . . . ?
C7 C8 C9 N2 -0.4(4) . . . . ?
C7 C8 C9 C10 178.5(3) . . . . ?
N2 C9 C10 C11 -7.7(5) . . . . ?
C8 C9 C10 C11 173.6(3) . . . . ?
N2 C9 C10 C28 171.0(3) . . . . ?
C8 C9 C10 C28 -7.7(5) . . . . ?
C9 C10 C11 N3 3.1(5) . . . . ?
C28 C10 C11 N3 -175.6(3) . . . . ?
C9 C10 C11 C12 -170.6(3) . . . . ?
C28 C10 C11 C12 10.7(5) . . . . ?
C14 N3 C11 C10 -174.9(3) . . . . ?
Cu1 N3 C11 C10 4.7(5) . . . . ?
C14 N3 C11 C12 -0.2(4) . . . . ?
Cu1 N3 C11 C12 179.3(2) . . . . ?
C10 C11 C12 C13 174.2(3) . . . . ?
N3 C11 C12 C13 -0.3(4) . . . . ?
C11 C12 C13 C14 0.8(4) . . . . ?
C11 N3 C14 C15 -176.5(3) . . . . ?
Cu1 N3 C14 C15 3.9(5) . . . . ?
C11 N3 C14 C13 0.7(4) . . . . ?
Cu1 N3 C14 C13 -178.8(2) . . . . ?
C12 C13 C14 N3 -1.0(4) . . . . ?
C12 C13 C14 C15 176.3(3) . . . . ?
N3 C14 C15 C16 3.7(5) . . . . ?
C13 C14 C15 C16 -173.2(3) . . . . ?
N3 C14 C15 C34 -176.9(3) . . . . ?
C13 C14 C15 C34 6.3(5) . . . . ?
C14 C15 C16 N4 -4.0(5) . . . . ?
C34 C15 C16 N4 176.5(3) . . . . ?
C14 C15 C16 C17 -178.9(4) . . . . ?
C34 C15 C16 C17 1.6(7) . . . . ?
C14 C15 C16 C18 -30.8(17) . . . . ?
C34 C15 C16 C18 149.7(14) . . . . ?
C18 N4 C16 C15 -172.5(4) . . . . ?
Cu1 N4 C16 C15 -3.9(6) . . . . ?
C18 N4 C16 C17 4.2(3) . . . . ?
Cu1 N4 C16 C17 172.9(3) . . . . ?
Cu1 N4 C16 C18 168.6(4) . . . . ?
C15 C16 C17 C20 56.5(6) . . . . ?
N4 C16 C17 C20 -119.4(4) . . . . ?
C18 C16 C17 C20 -115.6(4) . . . . ?
C15 C16 C17 C18 172.1(5) . . . . ?
N4 C16 C17 C18 -3.8(2) . . . . ?
C16 N4 C18 C19 170.9(3) . . . . ?
Cu1 N4 C18 C19 2.4(5) . . . . ?
C16 N4 C18 C17 -4.2(3) . . . . ?
Cu1 N4 C18 C17 -172.7(3) . . . . ?
Cu1 N4 C18 C16 -168.5(4) . . . . ?
C20 C17 C18 N4 121.7(3) . . . . ?
C16 C17 C18 N4 3.8(2) . . . . ?
C20 C17 C18 C19 -51.9(6) . . . . ?
C16 C17 C18 C19 -169.8(5) . . . . ?
C20 C17 C18 C16 117.9(4) . . . . ?
C15 C16 C18 N4 31.9(15) . . . . ?
C17 C16 C18 N4 -174.5(4) . . . . ?
C15 C16 C18 C19 -4(3) . . . . ?
N4 C16 C18 C19 -35.4(13) . . . . ?
C17 C16 C18 C19 150.1(14) . . . . ?
C15 C16 C18 C17 -153.7(16) . . . . ?
N4 C16 C18 C17 174.5(4) . . . . ?
N4 C18 C19 C1 4.8(5) . . . . ?
C17 C18 C19 C1 176.9(4) . . . . ?
C16 C18 C19 C1 34.1(15) . . . . ?
N4 C18 C19 C40 -173.6(3) . . . . ?
C17 C18 C19 C40 -1.5(7) . . . . ?
C16 C18 C19 C40 -144.2(12) . . . . ?
N1 C1 C19 C18 -9.1(5) . . . . ?
C2 C1 C19 C18 169.6(3) . . . . ?
N1 C1 C19 C40 169.3(3) . . . . ?
C2 C1 C19 C40 -12.1(5) . . . . ?
C21 O20 C20 O21 6.3(6) . . . . ?
C21 O20 C20 C17 -172.2(3) . . . . ?
C16 C17 C20 O21 31.3(6) . . . . ?
C18 C17 C20 O21 -63.2(5) . . . . ?
C16 C17 C20 O20 -150.3(3) . . . . ?
C18 C17 C20 O20 115.2(4) . . . . ?
C4 C5 C22 C27 -114.3(4) . . . . ?
C6 C5 C22 C27 62.5(4) . . . . ?
C4 C5 C22 C23 65.7(5) . . . . ?
C6 C5 C22 C23 -117.5(4) . . . . ?
C27 C22 C23 C24 -1.6(5) . . . . ?
C5 C22 C23 C24 178.4(3) . . . . ?
C22 C23 C24 C25 1.4(5) . . . . ?
C23 C24 C25 C26 -0.6(6) . . . . ?
C24 C25 C26 C27 0.0(6) . . . . ?
C25 C26 C27 C22 -0.3(5) . . . . ?
C23 C22 C27 C26 1.1(5) . . . . ?
C5 C22 C27 C26 -178.9(3) . . . . ?
C11 C10 C28 C29 -109.7(4) . . . . ?
C9 C10 C28 C29 71.5(5) . . . . ?
C11 C10 C28 C33 71.3(5) . . . . ?
C9 C10 C28 C33 -107.5(4) . . . . ?
C33 C28 C29 C30 3.2(6) . . . . ?
C10 C28 C29 C30 -175.8(4) . . . . ?
C28 C29 C30 C31 -1.9(6) . . . . ?
C29 C30 C31 C32 -0.2(7) . . . . ?
C30 C31 C32 C33 0.9(7) . . . . ?
C31 C32 C33 C28 0.4(7) . . . . ?
C29 C28 C33 C32 -2.5(6) . . . . ?
C10 C28 C33 C32 176.5(4) . . . . ?
C16 C15 C34 C39 58.7(5) . . . . ?
C14 C15 C34 C39 -120.8(4) . . . . ?
C16 C15 C34 C35 -122.9(4) . . . . ?
C14 C15 C34 C35 57.7(5) . . . . ?
C39 C34 C35 C36 -0.3(7) . . . . ?
C15 C34 C35 C36 -178.9(4) . . . . ?
C34 C35 C36 C37 0.5(7) . . . . ?
C35 C36 C37 C38 0.1(7) . . . . ?
C36 C37 C38 C39 -0.8(7) . . . . ?
C35 C34 C39 C38 -0.4(7) . . . . ?
C15 C34 C39 C38 178.2(4) . . . . ?
C37 C38 C39 C34 0.9(8) . . . . ?
C18 C19 C40 C41 -39.3(5) . . . . ?
C1 C19 C40 C41 142.4(3) . . . . ?
C18 C19 C40 C45 139.3(4) . . . . ?
C1 C19 C40 C45 -39.0(5) . . . . ?
C45 C40 C41 C42 0.7(5) . . . . ?
C19 C40 C41 C42 179.3(3) . . . . ?
C40 C41 C42 C43 2.1(6) . . . . ?
C41 C42 C43 C44 -2.7(6) . . . . ?
C42 C43 C44 C45 0.5(6) . . . . ?
C43 C44 C45 C40 2.4(6) . . . . ?
C41 C40 C45 C44 -3.0(5) . . . . ?
C19 C40 C45 C44 178.4(3) . . . . ?
